data_4513003
loop_
_publ_author_name
'Wang, Kai'
'Chen, Zi-Lu'
'Zou, Hua-Hong'
'Zhang, Zhong'
'Sun, Wei-Yin'
'Liang, Fu-Pei'

_publ_section_title
;
 Two Types of Cu-Ln Heterometallic Coordination Polymers with
 2-Hydroxyisophthalate: Syntheses, Structures, and Magnetic Properties
;
_journal_issue 6
_journal_name_full 'Crystal Growth &amp; Design'
_journal_page_first 2883
_journal_paper_doi 10.1021/acs.cgd.5b00327
_journal_volume 15
_journal_year 2015
_chemical_formula_moiety 'C34 H24 Cu4 O30 Sm2'
_chemical_formula_sum 'C34 H24 Cu4 O30 Sm2'
_chemical_formula_weight 1467.39
_chemical_name_systematic
;
 ? 
;
_space_group_crystal_system triclinic
_space_group_IT_number 2
_space_group_name_Hall '-P 1'
_space_group_name_H-M_alt 'P -1'
_symmetry_space_group_name_Hall '-P 1'
_symmetry_space_group_name_H-M 'P -1'
_atom_sites_solution_hydrogens geom
_atom_sites_solution_primary direct
_atom_sites_solution_secondary difmap
_audit_creation_date 2015-04-06
_audit_creation_method
;
Olex2 1.2
(compiled 2015.01.26 svn.r3150 for OlexSys, GUI svn.r4998)
;
_cell_angle_alpha 63.048(2)
_cell_angle_beta 83.259(3)
_cell_angle_gamma 80.009(2)
_cell_formula_units_Z 2
_cell_length_a 11.5654(16)
_cell_length_b 13.0337(17)
_cell_length_c 14.192(2)
_cell_measurement_reflns_used 9979
_cell_measurement_temperature 296.15
_cell_measurement_theta_max 27.53
_cell_measurement_theta_min 2.34
_cell_volume 1876.2(4)
_computing_molecular_graphics 'Olex2 (Dolomanov et al., 2009)'
_computing_publication_material 'Olex2 (Dolomanov et al., 2009)'
_computing_structure_refinement 'XL (Sheldrick, 2008)'
_computing_structure_solution 'XS (Sheldrick, 2008)'
_diffrn_ambient_temperature 296.15
_diffrn_measured_fraction_theta_full 0.993
_diffrn_measured_fraction_theta_max 0.990
_diffrn_measurement_device_type 'Bruker APEX-II CCD'
_diffrn_measurement_method '\f and \w scans'
_diffrn_radiation_monochromator graphite
_diffrn_radiation_type MoK\a
_diffrn_radiation_wavelength 0.71073
_diffrn_reflns_av_R_equivalents 0.0370
_diffrn_reflns_av_unetI/netI 0.0317
_diffrn_reflns_limit_h_max 15
_diffrn_reflns_limit_h_min -15
_diffrn_reflns_limit_k_max 16
_diffrn_reflns_limit_k_min -16
_diffrn_reflns_limit_l_max 18
_diffrn_reflns_limit_l_min -18
_diffrn_reflns_number 39105
_diffrn_reflns_theta_full 26.00
_diffrn_reflns_theta_max 27.57
_diffrn_reflns_theta_min 1.61
_diffrn_source 'fine-focus sealed tube'
_diffrn_standards_number 0
_exptl_absorpt_coefficient_mu 5.426
_exptl_absorpt_correction_type none
_exptl_crystal_colour blue
_exptl_crystal_colour_primary blue
_exptl_crystal_density_diffrn 2.597
_exptl_crystal_density_method 'not measured'
_exptl_crystal_description block
_exptl_crystal_F_000 1416
_exptl_crystal_size_max 0.18
_exptl_crystal_size_mid 0.10
_exptl_crystal_size_min 0.15
_refine_diff_density_max 1.648
_refine_diff_density_min -1.061
_refine_diff_density_rms 0.237
_refine_ls_extinction_method none
_refine_ls_goodness_of_fit_ref 1.119
_refine_ls_hydrogen_treatment mixed
_refine_ls_matrix_type full
_refine_ls_number_parameters 645
_refine_ls_number_reflns 8593
_refine_ls_number_restraints 9
_refine_ls_restrained_S_all 1.118
_refine_ls_R_factor_all 0.0407
_refine_ls_R_factor_gt 0.0292
_refine_ls_shift/su_max 0.001
_refine_ls_shift/su_mean 0.000
_refine_ls_structure_factor_coef Fsqd
_refine_ls_weighting_details 'calc w=1/[\s^2^(Fo^2^)+(0.0580P)^2^+1.4320P] where P=(Fo^2^+2Fc^2^)/3'
_refine_ls_weighting_scheme calc
_refine_ls_wR_factor_gt 0.0836
_refine_ls_wR_factor_ref 0.1005
_reflns_number_gt 7137
_reflns_number_total 8593
_reflns_threshold_expression >2sigma(I)
_cod_data_source_file cg5b00327_si_002.cif
_cod_data_source_block mo_1112_czl_wk_13091103_0m
_cod_depositor_comments 'Adding full bibliography for 4513003--4513006.cif.'
_cod_database_code 4513003
_olex2_refinement_description
;
1. Fixed Uiso
 At 1.2 times of:
  All C(H) groups
 At 1.5 times of:
  All O(H,H) groups
2. Restrained distances
 O26-H26a = O26-H26b
 0.85 with sigma of 0.01
 H26a-H26b
 1.4 with sigma of 0.02
 O30-H30a = O30-H30b
 0.85 with sigma of 0.01
 H30a-H30b
 1.4 with sigma of 0.02
 O28-H28a = O28-H28b
 0.85 with sigma of 0.01
 H28a-H28b
 1.4 with sigma of 0.02
3.a Riding coordinates:
 O26(H26a,H26b), O27(H27a,H27b)
3.b Rotating group:
 O25(H25a,H25b), O29(H29a,H29b)
3.c Aromatic/amide H refined with riding coordinates:
 C3(H3), C4(H4), C5(H5), C11(H11), C12(H12), C13(H13), C19(H19), C20(H20),
 C21(H21), C27(H27), C28(H28), C29(H29)
;
_olex2_submission_special_instructions 'No special instructions were received'

loop_
_space_group_symop_id
_space_group_symop_operation_xyz
1 'x, y, z'
2 '-x, -y, -z'

loop_
_atom_site_label
_atom_site_type_symbol
_atom_site_fract_x
_atom_site_fract_y
_atom_site_fract_z
_atom_site_U_iso_or_equiv
_atom_site_adp_type
_atom_site_occupancy
_atom_site_calc_flag
_atom_site_refinement_flags_posn
Sm1 Sm 0.040328(19) 0.73591(2) 0.04760(2) 0.01817(8) Uani 1 d .
Sm2 Sm -0.051485(19) 0.27364(2) 0.443581(19) 0.01716(8) Uani 1 d .
Cu1 Cu 0.56272(5) 0.98559(5) 0.10650(5) 0.01629(13) Uani 1 d .
Cu2 Cu 0.32003(5) 0.92634(5) 0.14958(5) 0.01938(14) Uani 1 d .
Cu3 Cu -0.32582(5) 0.12433(5) 0.35461(5) 0.01936(13) Uani 1 d .
Cu4 Cu -0.57039(5) 0.06687(5) 0.38665(5) 0.01873(13) Uani 1 d .
O1 O 0.6395(3) 1.2374(3) 0.1674(3) 0.0221(7) Uani 1 d .
O2 O 0.6303(3) 1.1022(3) 0.1175(3) 0.0200(7) Uani 1 d .
O3 O 0.4077(3) 1.0423(3) 0.1417(3) 0.0185(7) Uani 1 d .
O4 O 0.1731(3) 1.0083(3) 0.1694(3) 0.0278(8) Uani 1 d .
O5 O 0.0533(3) 1.1727(3) 0.1181(3) 0.0269(8) Uani 1 d .
O6 O 0.8335(3) 0.7603(3) 0.0870(3) 0.0232(8) Uani 1 d .
O7 O 0.7075(3) 0.9098(3) 0.0782(3) 0.0229(7) Uani 1 d .
O8 O 0.4737(3) 0.8798(3) 0.0969(3) 0.0174(7) Uani 1 d .
O9 O 0.2504(3) 0.8143(3) 0.1356(3) 0.0275(8) Uani 1 d .
O10 O 0.2421(3) 0.6755(3) 0.0916(3) 0.0260(8) Uani 1 d .
O11 O -0.2556(3) 0.3711(3) 0.4215(3) 0.0262(8) Uani 1 d .
O12 O -0.2591(3) 0.2382(3) 0.3702(3) 0.0244(8) Uani 1 d .
O13 O -0.4849(3) 0.1793(3) 0.3863(3) 0.0198(7) Uani 1 d .
O14 O -0.7180(3) 0.1459(3) 0.4025(3) 0.0240(8) Uani 1 d .
O15 O -0.8466(3) 0.2956(3) 0.3935(3) 0.0262(8) Uani 1 d .
O16 O -0.0627(3) -0.1299(3) 0.4079(3) 0.0311(9) Uani 1 d .
O17 O -0.1775(3) 0.0391(3) 0.3435(3) 0.0288(8) Uani 1 d .
O18 O -0.4118(3) 0.0033(3) 0.3694(3) 0.0226(8) Uani 1 d .
O19 O -0.6303(3) -0.0604(3) 0.3887(3) 0.0248(8) Uani 1 d .
O20 O -0.6384(3) -0.1874(3) 0.3291(3) 0.0260(8) Uani 1 d .
O21 O 0.0311(3) 0.6318(3) 0.2411(3) 0.0275(8) Uani 1 d .
O22 O -0.0032(3) 0.5424(3) 0.1122(3) 0.0264(8) Uani 1 d .
O23 O -0.0270(3) 0.4761(3) 0.3802(3) 0.0242(8) Uani 1 d .
O24 O -0.0556(3) 0.3839(3) 0.2501(3) 0.0224(7) Uani 1 d .
O25 O 0.0061(3) 0.8855(3) 0.1100(3) 0.0303(9) Uani 1 d .
H25A H -0.0650 0.9208 0.1207 0.045 Uiso 1 d GR
H25B H 0.0624 0.9141 0.1263 0.045 Uiso 1 d GR
O26 O 0.1374(3) 0.9038(3) -0.0928(3) 0.0242(8) Uani 1 d D
H26A H 0.2046 0.9233 -0.1155 0.036 Uiso 1 d DR
H26B H 0.0974 0.9081 -0.1410 0.036 Uiso 1 d DR
O27 O 0.1495(3) 0.6611(4) -0.0766(3) 0.0315(9) Uani 1 d .
H27A H 0.2158 0.6913 -0.1042 0.047 Uiso 1 d R
H27B H 0.1184 0.6465 -0.1204 0.047 Uiso 1 d R
O28 O -0.1165(6) 0.3177(7) 0.5965(5) 0.101(3) Uani 1 d D
H28A H -0.081(9) 0.272(8) 0.653(5) 0.151 Uiso 1 d DR
H28B H -0.080(9) 0.377(7) 0.564(8) 0.151 Uiso 1 d DR
O29 O -0.1466(4) 0.1031(5) 0.5716(4) 0.0615(16) Uani 1 d .
H29A H -0.2225 0.1193 0.5726 0.092 Uiso 1 d GR
H29B H -0.1233 0.0818 0.6344 0.092 Uiso 1 d GR
O30 O 0.0075(4) 0.1282(4) 0.3799(4) 0.0387(10) Uani 1 d D
H30A H 0.061(4) 0.071(4) 0.395(5) 0.058 Uiso 1 d DR
H30B H -0.049(4) 0.122(5) 0.350(5) 0.058 Uiso 1 d DR
C1 C 0.5796(4) 1.1832(4) 0.1435(4) 0.0165(9) Uani 1 d .
C2 C 0.4482(4) 1.2130(4) 0.1456(4) 0.0157(9) Uani 1 d .
C3 C 0.4053(5) 1.3216(4) 0.1441(4) 0.0250(11) Uani 1 d .
H3 H 0.4578 1.3680 0.1444 0.030 Uiso 1 calc R
C4 C 0.2873(5) 1.3597(5) 0.1421(5) 0.0291(12) Uani 1 d .
H4 H 0.2603 1.4320 0.1404 0.035 Uiso 1 calc R
C5 C 0.2081(4) 1.2916(5) 0.1427(4) 0.0246(11) Uani 1 d .
H5 H 0.1281 1.3186 0.1408 0.030 Uiso 1 calc R
C6 C 0.2471(4) 1.1816(4) 0.1460(4) 0.0171(9) Uani 1 d .
C7 C 0.3691(4) 1.1433(4) 0.1455(4) 0.0161(9) Uani 1 d .
C8 C 0.1530(4) 1.1177(5) 0.1438(4) 0.0198(10) Uani 1 d .
C9 C 0.7308(4) 0.8043(4) 0.0918(4) 0.0167(9) Uani 1 d .
C10 C 0.6359(4) 0.7321(4) 0.1080(4) 0.0148(9) Uani 1 d .
C11 C 0.6717(4) 0.6187(4) 0.1193(4) 0.0202(10) Uani 1 d .
H11 H 0.7516 0.5913 0.1202 0.024 Uiso 1 calc R
C12 C 0.5922(4) 0.5468(5) 0.1291(5) 0.0283(12) Uani 1 d .
H12 H 0.6183 0.4722 0.1361 0.034 Uiso 1 calc R
C13 C 0.4734(4) 0.5864(4) 0.1282(4) 0.0264(11) Uani 1 d .
H13 H 0.4198 0.5379 0.1343 0.032 Uiso 1 calc R
C14 C 0.4325(4) 0.6972(4) 0.1186(4) 0.0157(9) Uani 1 d .
C15 C 0.5137(4) 0.7706(4) 0.1096(3) 0.0141(9) Uani 1 d .
C16 C 0.3020(4) 0.7311(4) 0.1154(4) 0.0177(9) Uani 1 d .
C17 C -0.3148(4) 0.3167(4) 0.3953(4) 0.0196(10) Uani 1 d .
C18 C -0.4453(4) 0.3490(4) 0.3925(4) 0.0175(9) Uani 1 d .
C19 C -0.4895(4) 0.4539(4) 0.3971(4) 0.0228(10) Uani 1 d .
H19 H -0.4372 0.4980 0.4018 0.027 Uiso 1 calc R
C20 C -0.6081(4) 0.4934(5) 0.3950(4) 0.0278(12) Uani 1 d .
H20 H -0.6357 0.5647 0.3952 0.033 Uiso 1 calc R
C21 C -0.6854(4) 0.4246(5) 0.3926(4) 0.0231(10) Uani 1 d .
H21 H -0.7656 0.4502 0.3930 0.028 Uiso 1 calc R
C22 C -0.6483(4) 0.3193(4) 0.3895(4) 0.0178(9) Uani 1 d .
C23 C -0.5251(4) 0.2809(4) 0.3892(3) 0.0159(9) Uani 1 d .
C24 C -0.7419(4) 0.2498(5) 0.3944(4) 0.0196(10) Uani 1 d .
C25 C -0.1589(4) -0.0717(4) 0.3722(4) 0.0191(10) Uani 1 d .
C26 C -0.2495(4) -0.1322(4) 0.3582(4) 0.0196(10) Uani 1 d .
C27 C -0.2079(4) -0.2360(4) 0.3504(4) 0.0229(11) Uani 1 d .
H27 H -0.1275 -0.2610 0.3510 0.027 Uiso 1 calc R
C28 C -0.2837(4) -0.3014(4) 0.3419(4) 0.0259(11) Uani 1 d .
H28 H -0.2552 -0.3699 0.3365 0.031 Uiso 1 calc R
C29 C -0.4019(4) -0.2642(4) 0.3416(4) 0.0231(10) Uani 1 d .
H29 H -0.4529 -0.3084 0.3353 0.028 Uiso 1 calc R
C30 C -0.4495(4) -0.1619(4) 0.3504(4) 0.0182(9) Uani 1 d .
C31 C -0.3690(4) -0.0964(4) 0.3594(4) 0.0178(9) Uani 1 d .
C32 C -0.5798(4) -0.1347(4) 0.3552(4) 0.0223(10) Uani 1 d .
C33 C -0.0043(4) 0.5338(4) 0.2849(4) 0.0212(10) Uani 1 d .
C34 C -0.0226(4) 0.4815(4) 0.2085(4) 0.0192(10) Uani 1 d .

loop_
_atom_site_aniso_label
_atom_site_aniso_U_11
_atom_site_aniso_U_22
_atom_site_aniso_U_33
_atom_site_aniso_U_23
_atom_site_aniso_U_13
_atom_site_aniso_U_12
Sm1 0.00887(12) 0.01614(13) 0.02579(14) -0.00684(10) 0.00051(9) -0.00032(9)
Sm2 0.00910(12) 0.01969(13) 0.02166(14) -0.00857(10) -0.00010(9) -0.00148(9)
Cu1 0.0085(2) 0.0177(3) 0.0257(3) -0.0120(2) 0.0009(2) -0.0033(2)
Cu2 0.0076(3) 0.0219(3) 0.0322(3) -0.0153(3) 0.0008(2) -0.0025(2)
Cu3 0.0086(3) 0.0196(3) 0.0306(3) -0.0116(3) -0.0005(2) -0.0025(2)
Cu4 0.0093(3) 0.0230(3) 0.0253(3) -0.0115(3) 0.0004(2) -0.0044(2)
O1 0.0201(17) 0.0241(18) 0.0283(19) -0.0152(16) 0.0007(14) -0.0089(14)
O2 0.0123(15) 0.0217(17) 0.0298(19) -0.0144(15) 0.0003(13) -0.0039(13)
O3 0.0105(15) 0.0207(17) 0.0283(18) -0.0143(15) 0.0017(13) -0.0040(13)
O4 0.0100(16) 0.0264(19) 0.051(2) -0.0212(18) 0.0021(15) -0.0023(14)
O5 0.0152(17) 0.0274(19) 0.034(2) -0.0105(17) -0.0066(15) 0.0015(14)
O6 0.0076(15) 0.0272(19) 0.039(2) -0.0191(17) -0.0010(14) 0.0003(13)
O7 0.0101(15) 0.0229(18) 0.039(2) -0.0167(16) 0.0029(14) -0.0057(13)
O8 0.0099(14) 0.0148(16) 0.0277(18) -0.0098(14) -0.0014(13) -0.0008(12)
O9 0.0093(15) 0.029(2) 0.052(2) -0.0247(19) -0.0018(15) -0.0015(14)
O10 0.0131(16) 0.032(2) 0.042(2) -0.0221(18) -0.0062(15) -0.0053(14)
O11 0.0088(15) 0.031(2) 0.049(2) -0.0253(19) -0.0070(15) -0.0001(14)
O12 0.0109(15) 0.0293(19) 0.040(2) -0.0214(18) -0.0001(14) -0.0045(14)
O13 0.0089(14) 0.0222(17) 0.0335(19) -0.0168(16) -0.0021(13) -0.0015(13)
O14 0.0127(16) 0.0275(19) 0.037(2) -0.0189(17) 0.0023(14) -0.0050(14)
O15 0.0093(15) 0.034(2) 0.035(2) -0.0157(17) 0.0004(14) -0.0023(14)
O16 0.0135(17) 0.030(2) 0.047(2) -0.0133(19) -0.0107(16) 0.0009(15)
O17 0.0151(17) 0.0253(19) 0.048(2) -0.0170(18) 0.0012(16) -0.0067(14)
O18 0.0086(15) 0.0143(16) 0.043(2) -0.0116(16) -0.0035(14) 0.0015(12)
O19 0.0132(16) 0.0270(19) 0.038(2) -0.0172(17) 0.0031(15) -0.0074(14)
O20 0.0172(17) 0.029(2) 0.034(2) -0.0140(17) -0.0069(15) -0.0051(15)
O21 0.029(2) 0.0211(18) 0.033(2) -0.0116(16) -0.0008(16) -0.0062(15)
O22 0.032(2) 0.0238(19) 0.0232(19) -0.0103(16) 0.0005(15) -0.0051(15)
O23 0.0259(18) 0.0218(18) 0.0247(19) -0.0104(16) -0.0019(15) -0.0023(15)
O24 0.0244(18) 0.0184(17) 0.0240(18) -0.0081(15) -0.0009(14) -0.0052(14)
O25 0.0208(18) 0.028(2) 0.047(2) -0.0208(19) -0.0026(17) -0.0045(16)
O26 0.0132(16) 0.0258(19) 0.034(2) -0.0129(17) 0.0009(14) -0.0062(14)
O27 0.0246(19) 0.042(2) 0.039(2) -0.028(2) 0.0041(17) -0.0089(17)
O28 0.104(5) 0.142(6) 0.067(4) -0.078(4) -0.046(4) 0.077(5)
O29 0.017(2) 0.082(4) 0.050(3) 0.005(3) -0.004(2) -0.016(2)
O30 0.034(2) 0.033(2) 0.058(3) -0.028(2) -0.004(2) -0.0032(18)
C1 0.013(2) 0.017(2) 0.016(2) -0.0044(18) 0.0001(17) -0.0037(17)
C2 0.0087(19) 0.018(2) 0.021(2) -0.0106(19) -0.0023(17) 0.0018(17)
C3 0.029(3) 0.018(2) 0.035(3) -0.016(2) -0.002(2) -0.007(2)
C4 0.025(3) 0.022(3) 0.045(3) -0.020(3) 0.000(2) 0.001(2)
C5 0.014(2) 0.028(3) 0.032(3) -0.016(2) -0.002(2) 0.004(2)
C6 0.011(2) 0.022(2) 0.018(2) -0.0096(19) -0.0019(17) 0.0014(18)
C7 0.013(2) 0.017(2) 0.019(2) -0.0103(19) 0.0008(17) 0.0012(17)
C8 0.011(2) 0.033(3) 0.016(2) -0.011(2) 0.0045(17) -0.0041(19)
C9 0.011(2) 0.021(2) 0.021(2) -0.011(2) 0.0024(17) -0.0048(17)
C10 0.010(2) 0.014(2) 0.017(2) -0.0044(18) -0.0017(16) -0.0010(16)
C11 0.011(2) 0.020(2) 0.029(3) -0.011(2) 0.0018(19) -0.0023(18)
C12 0.018(2) 0.022(3) 0.047(3) -0.017(2) 0.001(2) -0.002(2)
C13 0.021(2) 0.019(2) 0.044(3) -0.016(2) 0.000(2) -0.007(2)
C14 0.010(2) 0.021(2) 0.017(2) -0.0087(19) -0.0030(17) -0.0025(17)
C15 0.011(2) 0.015(2) 0.017(2) -0.0080(18) 0.0004(16) -0.0002(16)
C16 0.012(2) 0.019(2) 0.022(2) -0.008(2) -0.0002(18) -0.0059(17)
C17 0.014(2) 0.024(2) 0.020(2) -0.008(2) -0.0033(18) -0.0049(18)
C18 0.012(2) 0.025(2) 0.018(2) -0.011(2) -0.0012(17) -0.0028(18)
C19 0.016(2) 0.021(2) 0.034(3) -0.014(2) -0.006(2) -0.0002(19)
C20 0.017(2) 0.024(3) 0.045(3) -0.019(3) -0.006(2) 0.003(2)
C21 0.010(2) 0.030(3) 0.030(3) -0.016(2) -0.0011(19) 0.0004(19)
C22 0.013(2) 0.026(3) 0.017(2) -0.012(2) -0.0013(17) -0.0043(18)
C23 0.011(2) 0.023(2) 0.012(2) -0.0062(19) 0.0000(16) -0.0032(17)
C24 0.008(2) 0.034(3) 0.020(2) -0.014(2) 0.0034(17) -0.0060(19)
C25 0.010(2) 0.018(2) 0.023(2) -0.0042(19) -0.0042(18) 0.0037(17)
C26 0.019(2) 0.018(2) 0.020(2) -0.0060(19) -0.0010(19) -0.0053(18)
C27 0.013(2) 0.026(3) 0.030(3) -0.015(2) -0.0054(19) 0.0058(19)
C28 0.026(3) 0.021(3) 0.035(3) -0.017(2) -0.001(2) -0.001(2)
C29 0.025(3) 0.022(3) 0.024(3) -0.011(2) -0.001(2) -0.006(2)
C30 0.012(2) 0.020(2) 0.021(2) -0.006(2) -0.0039(18) -0.0032(18)
C31 0.020(2) 0.014(2) 0.017(2) -0.0038(18) 0.0019(18) -0.0046(18)
C32 0.017(2) 0.024(3) 0.019(2) -0.002(2) -0.0009(19) -0.0056(19)
C33 0.009(2) 0.025(3) 0.031(3) -0.016(2) -0.0025(19) 0.0031(18)
C34 0.011(2) 0.019(2) 0.028(3) -0.011(2) -0.0005(18) 0.0005(18)

loop_
_atom_type_symbol
_atom_type_description
_atom_type_scat_dispersion_real
_atom_type_scat_dispersion_imag
_atom_type_scat_source
C C 0.0033 0.0016 'International Tables Vol C Tables 4.2.6.8 and 6.1.1.4'
H H 0.0000 0.0000 'International Tables Vol C Tables 4.2.6.8 and 6.1.1.4'
Cu Cu 0.3201 1.2651 'International Tables Vol C Tables 4.2.6.8 and 6.1.1.4'
O O 0.0106 0.0060 'International Tables Vol C Tables 4.2.6.8 and 6.1.1.4'
Sm Sm -0.1638 3.4418 'International Tables Vol C Tables 4.2.6.8 and 6.1.1.4'

loop_
_geom_angle_atom_site_label_1
_geom_angle_atom_site_label_2
_geom_angle_atom_site_label_3
_geom_angle
_geom_angle_site_symmetry_1
_geom_angle_site_symmetry_3
O5 Sm1 O21 150.75(12) 2_575 .
O5 Sm1 O25 103.68(13) 2_575 .
O5 Sm1 O26 66.31(12) 2_575 .
O5 Sm1 O27 70.29(12) 2_575 .
O6 Sm1 O5 73.23(12) 1_455 2_575
O6 Sm1 O21 78.26(12) 1_455 .
O6 Sm1 O25 74.29(12) 1_455 .
O6 Sm1 O26 120.29(11) 1_455 .
O6 Sm1 O27 129.01(12) 1_455 .
O10 Sm1 O5 132.30(12) . 2_575
O10 Sm1 O6 154.47(13) . 1_455
O10 Sm1 O21 76.35(13) . .
O10 Sm1 O25 96.04(12) . .
O10 Sm1 O26 78.05(12) . .
O10 Sm1 O27 70.37(12) . .
O21 Sm1 O26 137.01(12) . .
O21 Sm1 O27 126.34(13) . .
O22 Sm1 O5 100.49(12) . 2_575
O22 Sm1 O6 78.51(12) . 1_455
O22 Sm1 O10 93.98(12) . .
O22 Sm1 O21 67.02(12) . .
O22 Sm1 O25 136.16(13) . .
O22 Sm1 O26 148.94(12) . .
O22 Sm1 O27 74.54(13) . .
O25 Sm1 O21 74.17(13) . .
O25 Sm1 O26 74.86(12) . .
O25 Sm1 O27 148.46(13) . .
O27 Sm1 O26 74.51(12) . .
O11 Sm2 O12 46.71(10) . .
O11 Sm2 O28 70.79(16) . .
O11 Sm2 H28B 75(2) . .
O11 Sm2 O29 82.78(14) . .
O12 Sm2 H28B 118(2) . .
O15 Sm2 O11 146.08(13) 1_655 .
O15 Sm2 O12 140.91(11) 1_655 .
O15 Sm2 O16 72.76(12) 1_655 2_556
O15 Sm2 O23 70.89(12) 1_655 .
O15 Sm2 O24 77.78(12) 1_655 .
O15 Sm2 O28 111.4(2) 1_655 .
O15 Sm2 H28B 97.3(19) 1_655 .
O15 Sm2 O29 131.10(14) 1_655 .
O16 Sm2 O11 135.31(13) 2_556 .
O16 Sm2 O12 125.78(12) 2_556 .
O16 Sm2 O24 145.61(12) 2_556 .
O16 Sm2 O28 73.34(17) 2_556 .
O16 Sm2 H28B 80(2) 2_556 .
O16 Sm2 O29 63.09(13) 2_556 .
O23 Sm2 O11 77.51(12) . .
O23 Sm2 O12 114.40(11) . .
O23 Sm2 O16 117.65(12) . 2_556
O23 Sm2 O24 66.88(11) . .
O23 Sm2 O28 75.2(2) . .
O23 Sm2 H28B 56.8(10) . .
O23 Sm2 O29 148.97(16) . .
O24 Sm2 O11 78.77(12) . .
O24 Sm2 O12 70.47(11) . .
O24 Sm2 O28 135.46(19) . .
O24 Sm2 H28B 121.4(15) . .
O24 Sm2 O29 132.11(15) . .
O28 Sm2 O12 107.20(18) . .
O28 Sm2 H28B 19.3(8) . .
O29 Sm2 O12 64.78(13) . .
O29 Sm2 O28 75.8(3) . .
O29 Sm2 H28B 95.0(8) . .
O30 Sm2 O11 118.46(13) . .
O30 Sm2 O12 72.03(12) . .
O30 Sm2 O15 78.60(14) . 1_655
O30 Sm2 O16 81.40(15) . 2_556
O30 Sm2 O23 135.51(14) . .
O30 Sm2 O24 75.69(14) . .
O30 Sm2 O28 147.9(2) . .
O30 Sm2 H28B 162(2) . .
O30 Sm2 O29 75.20(18) . .
O2 Cu1 Cu2 131.78(10) . .
O2 Cu1 O3 92.55(14) . .
O2 Cu1 O8 172.00(13) . .
O3 Cu1 Cu2 39.44(10) . .
O7 Cu1 Cu2 132.87(10) . .
O7 Cu1 O2 94.84(14) . .
O7 Cu1 O3 172.01(15) . .
O7 Cu1 O8 93.11(14) . .
O8 Cu1 Cu2 40.51(9) . .
O8 Cu1 O3 79.57(13) . .
O3 Cu2 Cu1 39.44(9) . .
O3 Cu2 O8 78.69(13) . .
O3 Cu2 O20 90.71(13) . 1_665
O4 Cu2 Cu1 132.38(11) . .
O4 Cu2 O3 93.19(14) . .
O4 Cu2 O8 165.28(16) . .
O4 Cu2 O20 97.78(15) . 1_665
O8 Cu2 Cu1 39.62(9) . .
O8 Cu2 O20 94.60(13) . 1_665
O9 Cu2 Cu1 132.49(10) . .
O9 Cu2 O3 169.74(15) . .
O9 Cu2 O4 93.76(14) . .
O9 Cu2 O8 92.87(14) . .
O9 Cu2 O20 95.81(15) . 1_665
O20 Cu2 Cu1 89.20(9) 1_665 .
O1 Cu3 Cu4 88.29(8) 1_445 .
O12 Cu3 Cu4 132.64(10) . .
O12 Cu3 O1 96.31(14) . 1_445
O12 Cu3 O13 94.17(14) . .
O12 Cu3 O17 94.07(15) . .
O12 Cu3 O18 166.84(16) . .
O13 Cu3 Cu4 38.62(10) . .
O13 Cu3 O1 89.17(13) . 1_445
O17 Cu3 Cu4 131.93(11) . .
O17 Cu3 O1 98.51(15) . 1_445
O17 Cu3 O13 168.05(16) . .
O17 Cu3 O18 93.04(14) . .
O18 Cu3 Cu4 38.91(9) . .
O18 Cu3 O1 93.56(13) . 1_445
O18 Cu3 O13 77.27(13) . .
O13 Cu4 Cu3 39.37(9) . .
O13 Cu4 O18 78.36(14) . .
O14 Cu4 Cu3 133.31(11) . .
O14 Cu4 O13 94.23(14) . .
O14 Cu4 O18 172.56(15) . .
O14 Cu4 O19 95.34(14) . .
O18 Cu4 Cu3 39.25(10) . .
O19 Cu4 Cu3 131.23(10) . .
O19 Cu4 O13 170.28(14) . .
O19 Cu4 O18 92.09(14) . .
C1 O1 Cu3 106.7(3) . 1_665
C1 O2 Cu1 128.9(3) . .
Cu1 O3 Cu2 101.12(15) . .
C7 O3 Cu1 128.9(3) . .
C7 O3 Cu2 129.4(3) . .
C8 O4 Cu2 125.5(3) . .
C8 O5 Sm1 131.9(3) . 2_575
C9 O6 Sm1 162.5(3) . 1_655
C9 O7 Cu1 127.5(3) . .
Cu1 O8 Cu2 99.87(14) . .
C15 O8 Cu1 126.7(3) . .
C15 O8 Cu2 124.4(3) . .
C16 O9 Cu2 127.5(3) . .
C16 O10 Sm1 124.2(3) . .
C17 O11 Sm2 108.6(3) . .
Cu3 O12 Sm2 142.18(16) . .
C17 O12 Sm2 86.1(3) . .
C17 O12 Cu3 126.2(3) . .
Cu4 O13 Cu3 102.01(15) . .
C23 O13 Cu3 127.8(3) . .
C23 O13 Cu4 129.3(3) . .
C24 O14 Cu4 128.0(3) . .
C24 O15 Sm2 149.1(3) . 1_455
C25 O16 Sm2 149.7(4) . 2_556
C25 O17 Cu3 125.0(3) . .
Cu4 O18 Cu3 101.83(15) . .
C31 O18 Cu3 127.9(3) . .
C31 O18 Cu4 130.0(3) . .
C32 O19 Cu4 128.6(3) . .
C32 O20 Cu2 108.1(3) . 1_445
C33 O21 Sm1 118.9(3) . .
C34 O22 Sm1 121.1(3) . .
C33 O23 Sm2 118.6(3) . .
C34 O24 Sm2 117.9(3) . .
Sm1 O25 H25A 125.4 . .
Sm1 O25 H25B 125.5 . .
H25A O25 H25B 109.1 . .
Sm1 O26 H26A 140.6 . .
Sm1 O26 H26B 92.5 . .
H26A O26 H26B 112.2 . .
Sm1 O27 H27A 113.2 . .
Sm1 O27 H27B 125.8 . .
H27A O27 H27B 111.0 . .
Sm2 O28 H28A 114(8) . .
Sm2 O28 H28B 86(9) . .
H28A O28 H28B 108(3) . .
Sm2 O29 H29A 111.6 . .
Sm2 O29 H29B 109.1 . .
H29A O29 H29B 108.4 . .
Sm2 O30 H30A 134(4) . .
Sm2 O30 H30B 110(4) . .
H30A O30 H30B 113(3) . .
O1 C1 O2 120.2(4) . .
O1 C1 C2 118.8(4) . .
O2 C1 C2 121.0(4) . .
C3 C2 C1 115.6(4) . .
C7 C2 C1 124.9(4) . .
C7 C2 C3 119.5(4) . .
C2 C3 H3 119.6 . .
C4 C3 C2 120.8(5) . .
C4 C3 H3 119.6 . .
C3 C4 H4 119.8 . .
C3 C4 C5 120.4(5) . .
C5 C4 H4 119.8 . .
C4 C5 H5 119.7 . .
C4 C5 C6 120.7(4) . .
C6 C5 H5 119.7 . .
C5 C6 C7 118.9(4) . .
C5 C6 C8 115.4(4) . .
C7 C6 C8 125.5(4) . .
O3 C7 C2 120.7(4) . .
O3 C7 C6 119.6(4) . .
C2 C7 C6 119.7(4) . .
O4 C8 C6 121.2(4) . .
O5 C8 O4 120.5(4) . .
O5 C8 C6 118.3(4) . .
O6 C9 O7 120.4(4) . .
O6 C9 C10 117.5(4) . .
O7 C9 C10 122.0(4) . .
C11 C10 C9 117.0(4) . .
C11 C10 C15 117.9(4) . .
C15 C10 C9 125.1(4) . .
C10 C11 H11 119.0 . .
C12 C11 C10 121.9(4) . .
C12 C11 H11 119.0 . .
C11 C12 H12 120.2 . .
C11 C12 C13 119.5(5) . .
C13 C12 H12 120.2 . .
C12 C13 H13 119.4 . .
C12 C13 C14 121.2(5) . .
C14 C13 H13 119.4 . .
C13 C14 C15 119.4(4) . .
C13 C14 C16 116.1(4) . .
C15 C14 C16 124.5(4) . .
O8 C15 C10 120.6(4) . .
O8 C15 C14 119.2(4) . .
C14 C15 C10 120.0(4) . .
O9 C16 C14 122.4(4) . .
O10 C16 O9 119.3(4) . .
O10 C16 C14 118.2(4) . .
O11 C17 O12 117.7(4) . .
O11 C17 C18 118.5(4) . .
O12 C17 C18 123.7(4) . .
C19 C18 C17 116.2(4) . .
C19 C18 C23 118.7(4) . .
C23 C18 C17 125.0(4) . .
C18 C19 H19 119.1 . .
C20 C19 C18 121.8(5) . .
C20 C19 H19 119.1 . .
C19 C20 H20 120.7 . .
C19 C20 C21 118.6(5) . .
C21 C20 H20 120.7 . .
C20 C21 H21 118.6 . .
C22 C21 C20 122.7(4) . .
C22 C21 H21 118.6 . .
C21 C22 C23 118.1(4) . .
C21 C22 C24 117.1(4) . .
C23 C22 C24 124.6(4) . .
O13 C23 C18 119.7(4) . .
O13 C23 C22 120.2(4) . .
C18 C23 C22 120.0(4) . .
O14 C24 C22 122.6(4) . .
O15 C24 O14 120.1(4) . .
O15 C24 C22 117.2(4) . .
O16 C25 O17 120.8(5) . .
O16 C25 C26 118.2(4) . .
O17 C25 C26 120.9(4) . .
C27 C26 C25 116.3(4) . .
C31 C26 C25 124.3(4) . .
C31 C26 C27 119.3(4) . .
C26 C27 H27 119.4 . .
C28 C27 C26 121.3(4) . .
C28 C27 H27 119.4 . .
C27 C28 H28 120.5 . .
C29 C28 C27 118.9(5) . .
C29 C28 H28 120.5 . .
C28 C29 H29 118.6 . .
C28 C29 C30 122.8(5) . .
C30 C29 H29 118.6 . .
C29 C30 C31 117.0(4) . .
C29 C30 C32 117.4(4) . .
C31 C30 C32 125.4(4) . .
O18 C31 C26 120.4(4) . .
O18 C31 C30 118.9(4) . .
C26 C31 C30 120.7(4) . .
O19 C32 C30 120.9(4) . .
O20 C32 O19 120.8(4) . .
O20 C32 C30 118.2(5) . .
O21 C33 C34 115.6(5) . .
O23 C33 O21 127.2(5) . .
O23 C33 C34 117.3(5) . .
O22 C34 C33 116.6(4) . .
O24 C34 O22 126.7(5) . .
O24 C34 C33 116.7(5) . .

loop_
_geom_bond_atom_site_label_1
_geom_bond_atom_site_label_2
_geom_bond_distance
_geom_bond_site_symmetry_2
Sm1 O5 2.394(3) 2_575
Sm1 O6 2.391(3) 1_455
Sm1 O10 2.390(3) .
Sm1 O21 2.449(4) .
Sm1 O22 2.386(4) .
Sm1 O25 2.441(4) .
Sm1 O26 2.528(4) .
Sm1 O27 2.502(4) .
Sm2 O11 2.462(3) .
Sm2 O12 2.910(3) .
Sm2 O15 2.420(3) 1_655
Sm2 O16 2.431(4) 2_556
Sm2 O23 2.428(4) .
Sm2 O24 2.457(3) .
Sm2 O28 2.490(6) .
Sm2 H28B 2.58(13) .
Sm2 O29 2.484(5) .
Sm2 O30 2.416(4) .
Cu1 Cu2 2.9614(8) .
Cu1 O2 1.898(3) .
Cu1 O3 1.917(3) .
Cu1 O7 1.889(3) .
Cu1 O8 1.917(3) .
Cu2 O3 1.917(3) .
Cu2 O4 1.907(3) .
Cu2 O8 1.953(3) .
Cu2 O9 1.879(3) .
Cu2 O20 2.353(4) 1_665
Cu3 Cu4 2.9820(9) .
Cu3 O1 2.426(4) 1_445
Cu3 O12 1.893(3) .
Cu3 O13 1.934(3) .
Cu3 O17 1.907(3) .
Cu3 O18 1.928(3) .
Cu4 O13 1.903(3) .
Cu4 O14 1.881(3) .
Cu4 O18 1.914(3) .
Cu4 O19 1.893(4) .
O1 Cu3 2.426(4) 1_665
O1 C1 1.239(6) .
O2 C1 1.297(5) .
O3 C7 1.338(5) .
O4 C8 1.287(6) .
O5 Sm1 2.394(3) 2_575
O5 C8 1.245(5) .
O6 Sm1 2.391(3) 1_655
O6 C9 1.235(5) .
O7 C9 1.281(6) .
O8 C15 1.353(5) .
O9 C16 1.277(6) .
O10 C16 1.253(6) .
O11 C17 1.255(6) .
O12 C17 1.279(6) .
O13 C23 1.342(5) .
O14 C24 1.288(6) .
O15 Sm2 2.420(3) 1_455
O15 C24 1.253(5) .
O16 Sm2 2.431(4) 2_556
O16 C25 1.249(5) .
O17 C25 1.294(6) .
O18 C31 1.371(5) .
O19 C32 1.288(6) .
O20 Cu2 2.353(4) 1_445
O20 C32 1.234(6) .
O21 C33 1.260(6) .
O22 C34 1.247(6) .
O23 C33 1.236(6) .
O24 C34 1.243(6) .
O25 H25A 0.9019 .
O25 H25B 0.9024 .
O26 H26A 0.8420 .
O26 H26B 0.8462 .
O27 H27A 0.8888 .
O27 H27B 0.8583 .
O28 H28A 0.855(10) .
O28 H28B 0.854(10) .
O29 H29A 0.8668 .
O29 H29B 0.8660 .
O30 H30A 0.845(10) .
O30 H30B 0.853(10) .
C1 C2 1.503(6) .
C2 C3 1.408(6) .
C2 C7 1.397(6) .
C3 H3 0.9300 .
C3 C4 1.368(7) .
C4 H4 0.9300 .
C4 C5 1.379(7) .
C5 H5 0.9300 .
C5 C6 1.407(7) .
C6 C7 1.413(6) .
C6 C8 1.491(7) .
C9 C10 1.499(6) .
C10 C11 1.404(6) .
C10 C15 1.416(6) .
C11 H11 0.9300 .
C11 C12 1.376(7) .
C12 H12 0.9300 .
C12 C13 1.381(7) .
C13 H13 0.9300 .
C13 C14 1.388(6) .
C14 C15 1.410(6) .
C14 C16 1.497(6) .
C17 C18 1.496(6) .
C18 C19 1.402(6) .
C18 C23 1.405(6) .
C19 H19 0.9300 .
C19 C20 1.379(6) .
C20 H20 0.9300 .
C20 C21 1.385(7) .
C21 H21 0.9300 .
C21 C22 1.383(7) .
C22 C23 1.426(6) .
C22 C24 1.505(6) .
C25 C26 1.495(7) .
C26 C27 1.405(7) .
C26 C31 1.381(6) .
C27 H27 0.9300 .
C27 C28 1.374(7) .
C28 H28 0.9300 .
C28 C29 1.368(7) .
C29 H29 0.9300 .
C29 C30 1.406(7) .
C30 C31 1.420(6) .
C30 C32 1.488(6) .
C33 C34 1.568(7) .

loop_
_geom_torsion_atom_site_label_1
_geom_torsion_atom_site_label_2
_geom_torsion_atom_site_label_3
_geom_torsion_atom_site_label_4
_geom_torsion
_geom_torsion_site_symmetry_1
_geom_torsion_site_symmetry_4
Sm1 O5 C8 O4 -85.2(6) 2_575 .
Sm1 O5 C8 C6 95.8(5) 2_575 .
Sm1 O6 C9 O7 -22.1(14) 1_655 .
Sm1 O6 C9 C10 154.7(9) 1_655 .
Sm1 O10 C16 O9 12.5(7) . .
Sm1 O10 C16 C14 -167.2(3) . .
Sm1 O21 C33 O23 -171.1(4) . .
Sm1 O21 C33 C34 8.1(5) . .
Sm1 O22 C34 O24 173.6(3) . .
Sm1 O22 C34 C33 -6.0(5) . .
Sm2 O11 C17 O12 -10.3(5) . .
Sm2 O11 C17 C18 171.2(3) . .
Sm2 O12 C17 O11 8.2(4) . .
Sm2 O12 C17 C18 -173.3(4) . .
Sm2 O15 C24 O14 26.6(9) 1_455 .
Sm2 O15 C24 C22 -151.3(5) 1_455 .
Sm2 O16 C25 O17 109.2(7) 2_556 .
Sm2 O16 C25 C26 -74.0(8) 2_556 .
Sm2 O23 C33 O21 -166.6(4) . .
Sm2 O23 C33 C34 14.2(5) . .
Sm2 O24 C34 O22 169.3(4) . .
Sm2 O24 C34 C33 -11.1(5) . .
Cu1 Cu2 O3 C7 172.0(5) . .
Cu1 Cu2 O4 C8 16.4(5) . .
Cu1 Cu2 O8 C15 148.7(4) . .
Cu1 Cu2 O9 C16 9.4(5) . .
Cu1 O2 C1 O1 165.5(3) . .
Cu1 O2 C1 C2 -14.4(6) . .
Cu1 O3 C7 C2 -14.6(6) . .
Cu1 O3 C7 C6 163.5(3) . .
Cu1 O7 C9 O6 -167.6(3) . .
Cu1 O7 C9 C10 15.7(7) . .
Cu1 O8 C15 C10 -14.8(6) . .
Cu1 O8 C15 C14 168.8(3) . .
Cu2 Cu1 O2 C1 -2.8(5) . .
Cu2 Cu1 O3 C7 -172.0(5) . .
Cu2 Cu1 O7 C9 -14.3(5) . .
Cu2 Cu1 O8 C15 -147.7(4) . .
Cu2 O3 C7 C2 175.6(3) . .
Cu2 O3 C7 C6 -6.4(6) . .
Cu2 O4 C8 O5 150.2(4) . .
Cu2 O4 C8 C6 -30.8(6) . .
Cu2 O8 C15 C10 -155.1(3) . .
Cu2 O8 C15 C14 28.4(6) . .
Cu2 O9 C16 O10 -168.4(4) . .
Cu2 O9 C16 C14 11.3(7) . .
Cu2 O20 C32 O19 87.5(5) 1_445 .
Cu2 O20 C32 C30 -94.4(4) 1_445 .
Cu3 Cu4 O13 C23 169.9(5) . .
Cu3 Cu4 O14 C24 5.6(5) . .
Cu3 Cu4 O18 C31 -174.2(5) . .
Cu3 Cu4 O19 C32 -15.8(5) . .
Cu3 O1 C1 O2 -86.0(4) 1_665 .
Cu3 O1 C1 C2 93.9(4) 1_665 .
Cu3 O12 C17 O11 166.9(3) . .
Cu3 O12 C17 C18 -14.6(7) . .
Cu3 O13 C23 C18 -15.1(6) . .
Cu3 O13 C23 C22 165.3(3) . .
Cu3 O17 C25 O16 -147.4(4) . .
Cu3 O17 C25 C26 36.0(7) . .
Cu3 O18 C31 C26 13.7(6) . .
Cu3 O18 C31 C30 -166.4(3) . .
Cu4 Cu3 O12 Sm2 140.81(18) . .
Cu4 Cu3 O12 C17 -3.0(5) . .
Cu4 Cu3 O13 C23 -170.1(5) . .
Cu4 Cu3 O17 C25 -16.6(5) . .
Cu4 Cu3 O18 C31 174.4(5) . .
Cu4 O13 C23 C18 177.5(3) . .
Cu4 O13 C23 C22 -2.1(6) . .
Cu4 O14 C24 O15 170.7(3) . .
Cu4 O14 C24 C22 -11.5(7) . .
Cu4 O18 C31 C26 -173.5(3) . .
Cu4 O18 C31 C30 6.4(6) . .
Cu4 O19 C32 O20 -155.7(4) . .
Cu4 O19 C32 C30 26.2(7) . .
O1 Cu3 Cu4 O13 -90.81(19) 1_445 .
O1 Cu3 Cu4 O14 -82.44(18) 1_445 .
O1 Cu3 Cu4 O18 97.81(19) 1_445 .
O1 Cu3 Cu4 O19 92.74(18) 1_445 .
O1 Cu3 O12 Sm2 -125.7(3) 1_445 .
O1 Cu3 O12 C17 90.5(4) 1_445 .
O1 Cu3 O13 Cu4 88.30(15) 1_445 .
O1 Cu3 O13 C23 -81.8(4) 1_445 .
O1 Cu3 O17 C25 -112.0(4) 1_445 .
O1 Cu3 O18 Cu4 -82.83(16) 1_445 .
O1 Cu3 O18 C31 91.5(4) 1_445 .
O1 C1 C2 C3 18.1(6) . .
O1 C1 C2 C7 -164.0(5) . .
O2 Cu1 Cu2 O3 7.2(2) . .
O2 Cu1 Cu2 O4 15.0(2) . .
O2 Cu1 Cu2 O8 176.9(2) . .
O2 Cu1 Cu2 O9 178.0(2) . .
O2 Cu1 Cu2 O20 -84.87(17) . 1_665
O2 Cu1 O3 Cu2 -174.62(16) . .
O2 Cu1 O3 C7 13.4(4) . .
O2 Cu1 O7 C9 157.9(4) . .
O2 Cu1 O8 Cu2 -16.6(11) . .
O2 Cu1 O8 C15 -164.3(9) . .
O2 C1 C2 C3 -162.1(4) . .
O2 C1 C2 C7 15.8(7) . .
O3 Cu1 Cu2 O4 7.7(2) . .
O3 Cu1 Cu2 O8 169.7(2) . .
O3 Cu1 Cu2 O9 170.8(2) . .
O3 Cu1 Cu2 O20 -92.08(18) . 1_665
O3 Cu1 O2 C1 1.8(4) . .
O3 Cu1 O7 C9 0.4(13) . .
O3 Cu1 O8 Cu2 -6.61(14) . .
O3 Cu1 O8 C15 -154.3(4) . .
O3 Cu2 O4 C8 21.3(4) . .
O3 Cu2 O8 Cu1 6.63(14) . .
O3 Cu2 O8 C15 155.4(4) . .
O3 Cu2 O9 C16 44.3(11) . .
O4 Cu2 O3 Cu1 -174.28(17) . .
O4 Cu2 O3 C7 -2.3(4) . .
O4 Cu2 O8 Cu1 64.0(6) . .
O4 Cu2 O8 C15 -147.2(5) . .
O4 Cu2 O9 C16 176.9(4) . .
O5 Sm1 O10 C16 101.4(4) 2_575 .
O5 Sm1 O21 C33 61.3(4) 2_575 .
O5 Sm1 O22 C34 -145.1(3) 2_575 .
O6 Sm1 O10 C16 -79.0(5) 1_455 .
O6 Sm1 O21 C33 74.4(3) 1_455 .
O6 Sm1 O22 C34 -74.8(3) 1_455 .
O6 C9 C10 C11 1.6(7) . .
O6 C9 C10 C15 -176.4(4) . .
O7 Cu1 Cu2 O3 176.8(2) . .
O7 Cu1 Cu2 O4 -175.4(2) . .
O7 Cu1 Cu2 O8 -13.5(2) . .
O7 Cu1 Cu2 O9 -12.4(2) . .
O7 Cu1 Cu2 O20 84.74(18) . 1_665
O7 Cu1 O2 C1 -175.2(4) . .
O7 Cu1 O3 Cu2 -17.0(12) . .
O7 Cu1 O3 C7 171.0(10) . .
O7 Cu1 O8 Cu2 170.17(16) . .
O7 Cu1 O8 C15 22.5(4) . .
O7 C9 C10 C11 178.4(4) . .
O7 C9 C10 C15 0.3(7) . .
O8 Cu1 Cu2 O3 -169.7(2) . .
O8 Cu1 Cu2 O4 -162.0(2) . .
O8 Cu1 Cu2 O9 1.0(2) . .
O8 Cu1 Cu2 O20 98.19(17) . 1_665
O8 Cu1 O2 C1 11.6(13) . .
O8 Cu1 O3 Cu2 6.76(15) . .
O8 Cu1 O3 C7 -165.3(4) . .
O8 Cu1 O7 C9 -23.0(4) . .
O8 Cu2 O3 Cu1 -6.66(14) . .
O8 Cu2 O3 C7 165.3(4) . .
O8 Cu2 O4 C8 -34.5(8) . .
O8 Cu2 O9 C16 10.0(4) . .
O9 Cu2 O3 Cu1 -41.7(9) . .
O9 Cu2 O3 C7 130.3(8) . .
O9 Cu2 O4 C8 -151.1(4) . .
O9 Cu2 O8 Cu1 -179.24(16) . .
O9 Cu2 O8 C15 -30.5(4) . .
O10 Sm1 O21 C33 -108.4(3) . .
O10 Sm1 O22 C34 80.6(4) . .
O11 Sm2 O12 Cu3 -156.5(4) . .
O11 Sm2 O12 C17 -5.1(3) . .
O11 Sm2 O23 C33 -97.2(3) . .
O11 Sm2 O24 C34 94.0(3) . .
O11 C17 C18 C19 13.3(7) . .
O11 C17 C18 C23 -164.4(5) . .
O12 Sm2 O11 C17 5.5(3) . .
O12 Sm2 O23 C33 -67.8(3) . .
O12 Sm2 O24 C34 141.8(3) . .
O12 Cu3 Cu4 O13 6.2(2) . .
O12 Cu3 Cu4 O14 14.6(2) . .
O12 Cu3 Cu4 O18 -165.2(2) . .
O12 Cu3 Cu4 O19 -170.2(2) . .
O12 Cu3 O13 Cu4 -175.43(17) . .
O12 Cu3 O13 C23 14.5(4) . .
O12 Cu3 O17 C25 151.0(4) . .
O12 Cu3 O18 Cu4 55.8(7) . .
O12 Cu3 O18 C31 -129.8(6) . .
O12 C17 C18 C19 -165.1(5) . .
O12 C17 C18 C23 17.2(8) . .
O13 Cu3 Cu4 O14 8.4(2) . .
O13 Cu3 Cu4 O18 -171.4(2) . .
O13 Cu3 Cu4 O19 -176.4(2) . .
O13 Cu3 O12 Sm2 144.7(3) . .
O13 Cu3 O12 C17 0.9(4) . .
O13 Cu3 O17 C25 17.6(10) . .
O13 Cu3 O18 Cu4 5.51(16) . .
O13 Cu3 O18 C31 179.9(4) . .
O13 Cu4 O14 C24 10.9(4) . .
O13 Cu4 O18 Cu3 -5.58(16) . .
O13 Cu4 O18 C31 -179.8(4) . .
O13 Cu4 O19 C32 -29.3(12) . .
O14 Cu4 O13 Cu3 -173.90(17) . .
O14 Cu4 O13 C23 -4.0(4) . .
O14 Cu4 O18 Cu3 -1.4(13) . .
O14 Cu4 O18 C31 -175.6(11) . .
O14 Cu4 O19 C32 160.7(4) . .
O15 Sm2 O11 C17 126.1(3) 1_655 .
O15 Sm2 O12 Cu3 73.0(4) 1_655 .
O15 Sm2 O12 C17 -135.5(3) 1_655 .
O15 Sm2 O23 C33 70.3(3) 1_655 .
O15 Sm2 O24 C34 -61.3(3) 1_655 .
O16 Sm2 O11 C17 -95.5(4) 2_556 .
O16 Sm2 O12 Cu3 -34.9(3) 2_556 .
O16 Sm2 O12 C17 116.6(3) 2_556 .
O16 Sm2 O23 C33 127.9(3) 2_556 .
O16 Sm2 O24 C34 -92.7(4) 2_556 .
O16 C25 C26 C27 -21.5(7) . .
O16 C25 C26 C31 154.2(5) . .
O17 Cu3 Cu4 O13 169.3(2) . .
O17 Cu3 Cu4 O14 177.6(2) . .
O17 Cu3 Cu4 O18 -2.1(2) . .
O17 Cu3 Cu4 O19 -7.2(2) . .
O17 Cu3 O12 Sm2 -26.6(3) . .
O17 Cu3 O12 C17 -170.4(4) . .
O17 Cu3 O13 Cu4 -42.0(8) . .
O17 Cu3 O13 C23 147.9(7) . .
O17 Cu3 O18 Cu4 178.43(18) . .
O17 Cu3 O18 C31 -7.2(4) . .
O17 C25 C26 C27 155.2(5) . .
O17 C25 C26 C31 -29.1(7) . .
O18 Cu3 Cu4 O13 171.4(2) . .
O18 Cu3 Cu4 O14 179.7(2) . .
O18 Cu3 Cu4 O19 -5.1(2) . .
O18 Cu3 O12 Sm2 95.9(6) . .
O18 Cu3 O12 C17 -47.9(8) . .
O18 Cu3 O13 Cu4 -5.54(16) . .
O18 Cu3 O13 C23 -175.6(4) . .
O18 Cu3 O17 C25 -17.9(4) . .
O18 Cu4 O13 Cu3 5.56(16) . .
O18 Cu4 O13 C23 175.5(4) . .
O18 Cu4 O14 C24 6.9(15) . .
O18 Cu4 O19 C32 -19.0(4) . .
O19 Cu4 O13 Cu3 16.0(10) . .
O19 Cu4 O13 C23 -174.1(8) . .
O19 Cu4 O14 C24 -170.7(4) . .
O19 Cu4 O18 Cu3 176.19(17) . .
O19 Cu4 O18 C31 2.0(4) . .
O20 Cu2 O3 Cu1 87.89(15) 1_665 .
O20 Cu2 O3 C7 -100.1(4) 1_665 .
O20 Cu2 O4 C8 112.5(4) 1_665 .
O20 Cu2 O8 Cu1 -83.17(15) 1_665 .
O20 Cu2 O8 C15 65.6(3) 1_665 .
O20 Cu2 O9 C16 -84.9(4) 1_665 .
O21 Sm1 O10 C16 -85.3(4) . .
O21 Sm1 O22 C34 7.2(3) . .
O21 C33 C34 O22 -1.6(6) . .
O21 C33 C34 O24 178.8(4) . .
O22 Sm1 O10 C16 -150.5(4) . .
O22 Sm1 O21 C33 -8.0(3) . .
O23 Sm2 O11 C17 147.7(3) . .
O23 Sm2 O12 Cu3 162.4(3) . .
O23 Sm2 O12 C17 -46.2(3) . .
O23 Sm2 O24 C34 12.9(3) . .
O23 C33 C34 O22 177.7(4) . .
O23 C33 C34 O24 -2.0(6) . .
O24 Sm2 O11 C17 79.1(3) . .
O24 Sm2 O12 Cu3 110.6(3) . .
O24 Sm2 O12 C17 -98.0(3) . .
O24 Sm2 O23 C33 -14.2(3) . .
O25 Sm1 O10 C16 -13.3(4) . .
O25 Sm1 O21 C33 151.1(4) . .
O25 Sm1 O22 C34 -22.4(4) . .
O26 Sm1 O10 C16 59.8(4) . .
O26 Sm1 O21 C33 -163.5(3) . .
O26 Sm1 O22 C34 153.9(3) . .
O27 Sm1 O10 C16 137.4(4) . .
O27 Sm1 O21 C33 -55.8(4) . .
O27 Sm1 O22 C34 148.9(4) . .
O28 Sm2 O11 C17 -133.9(4) . .
O28 Sm2 O12 Cu3 -116.4(3) . .
O28 Sm2 O12 C17 35.0(3) . .
O28 Sm2 O23 C33 -170.3(4) . .
O28 Sm2 O24 C34 46.9(4) . .
O29 Sm2 O11 C17 -56.4(3) . .
O29 Sm2 O12 Cu3 -51.9(3) . .
O29 Sm2 O12 C17 99.5(3) . .
O29 Sm2 O23 C33 -149.0(3) . .
O29 Sm2 O24 C34 163.4(3) . .
O30 Sm2 O11 C17 12.4(4) . .
O30 Sm2 O12 Cu3 29.8(3) . .
O30 Sm2 O12 C17 -178.7(3) . .
O30 Sm2 O23 C33 20.9(4) . .
O30 Sm2 O24 C34 -142.5(3) . .
C1 C2 C3 C4 177.8(5) . .
C1 C2 C7 O3 -1.1(7) . .
C1 C2 C7 C6 -179.1(4) . .
C2 C3 C4 C5 0.6(9) . .
C3 C2 C7 O3 176.7(4) . .
C3 C2 C7 C6 -1.3(7) . .
C3 C4 C5 C6 0.5(8) . .
C4 C5 C6 C7 -1.9(8) . .
C4 C5 C6 C8 -178.7(5) . .
C5 C6 C7 O3 -175.7(4) . .
C5 C6 C7 C2 2.3(7) . .
C5 C6 C8 O4 -164.7(5) . .
C5 C6 C8 O5 14.3(6) . .
C7 C2 C3 C4 -0.2(8) . .
C7 C6 C8 O4 18.8(7) . .
C7 C6 C8 O5 -162.2(5) . .
C8 C6 C7 O3 0.7(7) . .
C8 C6 C7 C2 178.8(4) . .
C9 C10 C11 C12 -176.6(5) . .
C9 C10 C15 O8 -0.6(7) . .
C9 C10 C15 C14 175.8(4) . .
C10 C11 C12 C13 -0.3(8) . .
C11 C10 C15 O8 -178.6(4) . .
C11 C10 C15 C14 -2.2(7) . .
C11 C12 C13 C14 -0.5(9) . .
C12 C13 C14 C15 -0.1(8) . .
C12 C13 C14 C16 178.2(5) . .
C13 C14 C15 O8 177.9(4) . .
C13 C14 C15 C10 1.5(7) . .
C13 C14 C16 O9 160.5(5) . .
C13 C14 C16 O10 -19.8(7) . .
C15 C10 C11 C12 1.6(7) . .
C15 C14 C16 O9 -21.3(7) . .
C15 C14 C16 O10 158.4(5) . .
C16 C14 C15 O8 -0.2(7) . .
C16 C14 C15 C10 -176.7(4) . .
C17 C18 C19 C20 179.9(5) . .
C17 C18 C23 O13 -1.3(7) . .
C17 C18 C23 C22 178.4(4) . .
C18 C19 C20 C21 2.7(8) . .
C19 C18 C23 O13 -179.0(4) . .
C19 C18 C23 C22 0.6(7) . .
C19 C20 C21 C22 -1.7(8) . .
C20 C21 C22 C23 0.2(8) . .
C20 C21 C22 C24 176.1(5) . .
C21 C22 C23 O13 180.0(4) . .
C21 C22 C23 C18 0.3(7) . .
C21 C22 C24 O14 -173.1(5) . .
C21 C22 C24 O15 4.8(7) . .
C23 C18 C19 C20 -2.2(8) . .
C23 C22 C24 O14 2.5(7) . .
C23 C22 C24 O15 -179.6(4) . .
C24 C22 C23 O13 4.4(7) . .
C24 C22 C23 C18 -175.2(4) . .
C25 C26 C27 C28 177.2(5) . .
C25 C26 C31 O18 2.9(7) . .
C25 C26 C31 C30 -177.1(4) . .
C26 C27 C28 C29 -0.3(8) . .
C27 C26 C31 O18 178.5(4) . .
C27 C26 C31 C30 -1.5(7) . .
C27 C28 C29 C30 -0.5(8) . .
C28 C29 C30 C31 0.3(8) . .
C28 C29 C30 C32 -176.5(5) . .
C29 C30 C31 O18 -179.2(4) . .
C29 C30 C31 C26 0.7(7) . .
C29 C30 C32 O19 162.9(5) . .
C29 C30 C32 O20 -15.2(7) . .
C31 C26 C27 C28 1.3(8) . .
C31 C30 C32 O19 -13.6(7) . .
C31 C30 C32 O20 168.3(5) . .
C32 C30 C31 O18 -2.7(7) . .
C32 C30 C31 C26 177.3(5) . .
